data_7004113
loop_
_publ_author_name
'Elsegood, Mark R. J.'
'Kelly, Paul F.'
'Reid, Gillian'
'Slawin, Alexandra M. Z.'
'Staniland, Paul M.'

_publ_section_title
;
 Sulfimidation of thioether groups---a versatile method for modifying
 and linking thia/oxa crowns
;
_journal_issue 37
_journal_name_full 'Dalton Transactions'
_journal_page_first 5076
_journal_page_last 5082
_journal_paper_doi 10.1039/b802903b
_journal_year 2008
_chemical_formula_moiety 'C60 H68 B2 N2 O4 S2'
_chemical_formula_sum 'C60 H68 B2 N2 O4 S2'
_chemical_formula_weight 966.90
_chemical_name_systematic
;
?
;
_space_group_IT_number 14
_symmetry_cell_setting monoclinic
_symmetry_space_group_name_Hall '-P 2ybc'
_symmetry_space_group_name_H-M 'P 1 21/c 1'
_atom_sites_solution_hydrogens geom
_atom_sites_solution_primary direct
_atom_sites_solution_secondary difmap
_audit_creation_method SHELXL-97
_cell_angle_alpha 90.00
_cell_angle_beta 108.861(10)
_cell_angle_gamma 90.00
_cell_formula_units_Z 2
_cell_length_a 12.854(3)
_cell_length_b 12.341(3)
_cell_length_c 16.969(4)
_cell_measurement_reflns_used 6847
_cell_measurement_temperature 93(2)
_cell_measurement_theta_max 26.01
_cell_measurement_theta_min 1.48
_cell_volume 2547.3(11)
_computing_cell_refinement 'CrystalClear (Rigaku Corp., 2004)'
_computing_data_collection 'CrystalClear (Rigaku Corp., 2004)'
_computing_data_reduction 'CrystalClear (Rigaku Corp., 2004)'
_computing_molecular_graphics 'Bruker SHELXTL'
_computing_publication_material 'Bruker SHELXTL'
_computing_structure_refinement 'SHELXL-97 (Sheldrick, 1997)'
_computing_structure_solution 'SHELXS-97 (Sheldrick, 1990)'
_diffrn_ambient_temperature 93(2)
_diffrn_measured_fraction_theta_full 0.990
_diffrn_measured_fraction_theta_max 0.985
_diffrn_measurement_device_type CCD
_diffrn_measurement_method '\w and \f scans'
_diffrn_radiation_monochromator confocal
_diffrn_radiation_source 'rotating anode'
_diffrn_radiation_type MoK\a
_diffrn_radiation_wavelength 0.71073
_diffrn_reflns_av_R_equivalents 0.1030
_diffrn_reflns_av_sigmaI/netI 0.0822
_diffrn_reflns_limit_h_max 9
_diffrn_reflns_limit_h_min -15
_diffrn_reflns_limit_k_max 14
_diffrn_reflns_limit_k_min -14
_diffrn_reflns_limit_l_max 20
_diffrn_reflns_limit_l_min -16
_diffrn_reflns_number 14321
_diffrn_reflns_theta_full 25.00
_diffrn_reflns_theta_max 25.35
_diffrn_reflns_theta_min 2.54
_exptl_absorpt_coefficient_mu 0.155
_exptl_absorpt_correction_T_max 1.0000
_exptl_absorpt_correction_T_min 0.9389
_exptl_absorpt_correction_type multi-scan
_exptl_absorpt_process_details 'Jacobson, R. (1998) Private communication'
_exptl_crystal_colour colourless
_exptl_crystal_density_diffrn 1.261
_exptl_crystal_density_method 'not measured'
_exptl_crystal_description prism
_exptl_crystal_F_000 1032
_exptl_crystal_size_max 0.1
_exptl_crystal_size_mid 0.1
_exptl_crystal_size_min 0.08
_refine_diff_density_max 1.132
_refine_diff_density_min -0.361
_refine_diff_density_rms 0.081
_refine_ls_extinction_method none
_refine_ls_goodness_of_fit_ref 1.041
_refine_ls_hydrogen_treatment mixed
_refine_ls_matrix_type full
_refine_ls_number_parameters 325
_refine_ls_number_reflns 4600
_refine_ls_number_restraints 2
_refine_ls_restrained_S_all 1.041
_refine_ls_R_factor_all 0.1302
_refine_ls_R_factor_gt 0.0849
_refine_ls_shift/su_max 0.037
_refine_ls_shift/su_mean 0.002
_refine_ls_structure_factor_coef Fsqd
_refine_ls_weighting_details 'calc w=1/[\s^2^(Fo^2^)+(0.0964P)^2^+4.7928P] where P=(Fo^2^+2Fc^2^)/3'
_refine_ls_weighting_scheme calc
_refine_ls_wR_factor_gt 0.1967
_refine_ls_wR_factor_ref 0.2254
_reflns_number_gt 3098
_reflns_number_total 4600
_reflns_threshold_expression >2sigma(I)
_cod_data_source_file b802903b.txt
_cod_data_source_block '[3b][BPh4]'
_cod_depositor_comments
;
The following automatic conversions were performed:
'_symmetry_cell_setting' value 'Monoclinic' changed to 'monoclinic'
according to '/home/saulius/struct/CIF-dictionaries/cif_core.dic'
dictionary named 'cif_core.dic' version 2.4.1 from 2010-06-29.

Automatic conversion script
Id: cif_fix_enum 1527 2010-12-29 10:47:43Z saulius 
;
_cod_original_cell_volume 2547.2(11)
_cod_original_sg_symbol_H-M P2(1)/c
_cod_database_code 7004113

loop_
_symmetry_equiv_pos_as_xyz
'x, y, z'
'-x, y+1/2, -z+1/2'
'-x, -y, -z'
'x, -y-1/2, z-1/2'

loop_
_atom_site_label
_atom_site_type_symbol
_atom_site_fract_x
_atom_site_fract_y
_atom_site_fract_z
_atom_site_U_iso_or_equiv
_atom_site_adp_type
_atom_site_occupancy
_atom_site_symmetry_multiplicity
_atom_site_calc_flag
_atom_site_refinement_flags
_atom_site_disorder_assembly
_atom_site_disorder_group
N1 N 0.4074(3) 0.0630(3) 0.5727(2) 0.0414(9) Uani 1 1 d D . .
H1A H 0.393(4) 0.019(4) 0.5222(19) 0.064(17) Uiso 1 1 d D . .
H1B H 0.461(4) 0.061(6) 0.6288(17) 0.10(2) Uiso 1 1 d D . .
S1 S 0.39592(10) 0.19042(10) 0.54751(8) 0.0430(4) Uani 1 1 d . . .
C2 C 0.2506(4) 0.2081(4) 0.4930(3) 0.0494(13) Uani 1 1 d . . .
H2A H 0.2147 0.2341 0.5330 0.059 Uiso 1 1 calc R . .
H2B H 0.2412 0.2647 0.4499 0.059 Uiso 1 1 calc R . .
C3 C 0.1935(4) 0.1061(4) 0.4519(3) 0.0432(12) Uani 1 1 d . . .
H3A H 0.1928 0.0520 0.4948 0.052 Uiso 1 1 calc R . .
H3B H 0.1165 0.1225 0.4184 0.052 Uiso 1 1 calc R . .
O4 O 0.2507(3) 0.0642(3) 0.4001(2) 0.0449(8) Uani 1 1 d . . .
C5 C 0.2149(4) -0.0394(4) 0.3670(3) 0.0449(12) Uani 1 1 d . . .
H5A H 0.2396 -0.0515 0.3181 0.054 Uiso 1 1 calc R . .
H5B H 0.1335 -0.0403 0.3470 0.054 Uiso 1 1 calc R . .
C6 C 0.2548(4) -0.1307(4) 0.4262(3) 0.0388(11) Uani 1 1 d . . .
H6A H 0.2241 -0.1248 0.4726 0.047 Uiso 1 1 calc R . .
H6B H 0.2310 -0.2006 0.3974 0.047 Uiso 1 1 calc R . .
O7 O 0.3745(2) -0.1255(2) 0.45830(19) 0.0413(8) Uani 1 1 d . . .
C8 C 0.4216(4) -0.2199(4) 0.4998(3) 0.0469(12) Uani 1 1 d . . .
H8A H 0.4030 -0.2818 0.4606 0.056 Uiso 1 1 calc R . .
H8B H 0.3913 -0.2348 0.5454 0.056 Uiso 1 1 calc R . .
C9 C 0.5453(4) -0.2080(4) 0.5352(3) 0.0463(12) Uani 1 1 d . . .
H9A H 0.5771 -0.2733 0.5681 0.056 Uiso 1 1 calc R . .
H9B H 0.5638 -0.1445 0.5729 0.056 Uiso 1 1 calc R . .
B10 B 0.2496(3) 0.0189(3) 0.7624(3) 0.0217(9) Uani 1 1 d . . .
C11 C 0.2453(3) 0.0269(3) 0.8586(2) 0.0203(8) Uani 1 1 d . . .
C12 C 0.3359(3) 0.0081(3) 0.9296(2) 0.0253(8) Uani 1 1 d . . .
H12A H 0.4056 -0.0030 0.9227 0.030 Uiso 1 1 calc R . .
C13 C 0.3294(3) 0.0049(4) 1.0089(3) 0.0331(10) Uani 1 1 d . . .
H13A H 0.3938 -0.0084 1.0548 0.040 Uiso 1 1 calc R . .
C14 C 0.2298(3) 0.0207(3) 1.0225(3) 0.0318(10) Uani 1 1 d . . .
H14A H 0.2250 0.0184 1.0771 0.038 Uiso 1 1 calc R . .
C15 C 0.1377(3) 0.0401(3) 0.9544(3) 0.0302(9) Uani 1 1 d . . .
H15A H 0.0684 0.0507 0.9621 0.036 Uiso 1 1 calc R . .
C16 C 0.1457(3) 0.0442(3) 0.8750(2) 0.0282(9) Uani 1 1 d . . .
H16A H 0.0813 0.0593 0.8295 0.034 Uiso 1 1 calc R . .
C17 C 0.1707(3) 0.1151(3) 0.7045(2) 0.0254(9) Uani 1 1 d . . .
C18 C 0.1766(3) 0.2233(3) 0.7312(3) 0.0333(10) Uani 1 1 d . . .
H18A H 0.2260 0.2413 0.7847 0.040 Uiso 1 1 calc R . .
C19 C 0.1133(4) 0.3050(4) 0.6829(3) 0.0399(11) Uani 1 1 d . . .
H19A H 0.1205 0.3774 0.7031 0.048 Uiso 1 1 calc R . .
C20 C 0.0393(4) 0.2812(4) 0.6048(3) 0.0417(12) Uani 1 1 d . . .
H20A H -0.0041 0.3368 0.5711 0.050 Uiso 1 1 calc R . .
C21 C 0.0300(3) 0.1754(4) 0.5772(3) 0.0371(11) Uani 1 1 d . . .
H21A H -0.0209 0.1576 0.5242 0.045 Uiso 1 1 calc R . .
C22 C 0.0947(3) 0.0947(3) 0.6265(2) 0.0291(9) Uani 1 1 d . . .
H22A H 0.0866 0.0225 0.6060 0.035 Uiso 1 1 calc R . .
C23 C 0.3781(3) 0.0334(3) 0.7657(2) 0.0225(8) Uani 1 1 d . . .
C24 C 0.4293(3) 0.1327(4) 0.7645(3) 0.0353(10) Uani 1 1 d . . .
H24A H 0.3867 0.1969 0.7592 0.042 Uiso 1 1 calc R . .
C25 C 0.5388(4) 0.1426(4) 0.7707(3) 0.0428(12) Uani 1 1 d . . .
H25A H 0.5700 0.2126 0.7715 0.051 Uiso 1 1 calc R . .
C26 C 0.6031(3) 0.0521(4) 0.7756(3) 0.0389(11) Uani 1 1 d . . .
H26A H 0.6774 0.0586 0.7770 0.047 Uiso 1 1 calc R . .
C27 C 0.5574(3) -0.0482(4) 0.7784(3) 0.0372(11) Uani 1 1 d . . .
H27A H 0.6005 -0.1118 0.7826 0.045 Uiso 1 1 calc R . .
C28 C 0.4485(3) -0.0564(3) 0.7751(3) 0.0309(9) Uani 1 1 d . . .
H28A H 0.4199 -0.1264 0.7794 0.037 Uiso 1 1 calc R . .
C29 C 0.2027(3) -0.1003(3) 0.7236(2) 0.0221(8) Uani 1 1 d . . .
C30 C 0.2264(3) -0.1443(3) 0.6552(2) 0.0255(9) Uani 1 1 d . . .
H30A H 0.2718 -0.1038 0.6315 0.031 Uiso 1 1 calc R . .
C31 C 0.1869(3) -0.2438(3) 0.6202(2) 0.0278(9) Uani 1 1 d . . .
H31A H 0.2070 -0.2710 0.5747 0.033 Uiso 1 1 calc R . .
C32 C 0.1180(3) -0.3036(3) 0.6519(3) 0.0313(9) Uani 1 1 d . . .
H32A H 0.0905 -0.3719 0.6285 0.038 Uiso 1 1 calc R . .
C33 C 0.0903(3) -0.2623(3) 0.7177(3) 0.0343(10) Uani 1 1 d . . .
H33A H 0.0422 -0.3017 0.7395 0.041 Uiso 1 1 calc R . .
C34 C 0.1321(3) -0.1634(3) 0.7525(2) 0.0278(9) Uani 1 1 d . . .
H34A H 0.1119 -0.1371 0.7981 0.033 Uiso 1 1 calc R . .

loop_
_atom_site_aniso_label
_atom_site_aniso_U_11
_atom_site_aniso_U_22
_atom_site_aniso_U_33
_atom_site_aniso_U_23
_atom_site_aniso_U_13
_atom_site_aniso_U_12
N1 0.051(2) 0.042(2) 0.033(2) 0.0059(19) 0.0166(18) 0.0010(18)
S1 0.0530(7) 0.0384(7) 0.0444(7) 0.0052(5) 0.0250(6) 0.0045(5)
C2 0.050(3) 0.050(3) 0.059(3) 0.012(3) 0.033(3) 0.012(2)
C3 0.040(3) 0.049(3) 0.048(3) 0.005(2) 0.024(2) 0.012(2)
O4 0.0493(19) 0.048(2) 0.0418(18) 0.0039(16) 0.0211(15) 0.0046(15)
C5 0.050(3) 0.055(3) 0.036(3) -0.001(2) 0.022(2) 0.000(2)
C6 0.040(2) 0.042(3) 0.038(2) -0.008(2) 0.017(2) -0.008(2)
O7 0.0400(17) 0.0385(18) 0.0465(18) 0.0016(15) 0.0158(14) -0.0030(14)
C8 0.045(3) 0.042(3) 0.060(3) 0.001(2) 0.026(2) 0.004(2)
C9 0.056(3) 0.043(3) 0.049(3) 0.017(2) 0.029(2) 0.013(2)
B10 0.022(2) 0.021(2) 0.023(2) 0.0038(18) 0.0080(17) 0.0024(17)
C11 0.0239(19) 0.0119(18) 0.0258(19) 0.0017(15) 0.0089(15) 0.0002(14)
C12 0.0228(19) 0.028(2) 0.028(2) 0.0026(17) 0.0110(16) 0.0039(15)
C13 0.027(2) 0.040(3) 0.031(2) 0.0056(19) 0.0074(17) 0.0081(18)
C14 0.035(2) 0.037(2) 0.027(2) 0.0017(19) 0.0157(18) 0.0046(18)
C15 0.0223(19) 0.037(2) 0.034(2) -0.0030(19) 0.0128(17) 0.0011(17)
C16 0.0233(19) 0.036(2) 0.025(2) 0.0009(18) 0.0073(16) 0.0050(17)
C17 0.0226(19) 0.029(2) 0.030(2) 0.0074(17) 0.0147(16) 0.0044(16)
C18 0.037(2) 0.029(2) 0.038(2) 0.0050(19) 0.0174(19) 0.0051(18)
C19 0.048(3) 0.031(2) 0.052(3) 0.009(2) 0.032(2) 0.010(2)
C20 0.045(3) 0.043(3) 0.049(3) 0.028(2) 0.031(2) 0.023(2)
C21 0.029(2) 0.053(3) 0.033(2) 0.015(2) 0.0137(18) 0.011(2)
C22 0.024(2) 0.034(2) 0.032(2) 0.0087(19) 0.0119(17) 0.0026(17)
C23 0.0258(19) 0.024(2) 0.0187(18) 0.0001(16) 0.0079(15) 0.0007(16)
C24 0.031(2) 0.030(2) 0.042(2) 0.003(2) 0.0081(19) -0.0056(18)
C25 0.036(2) 0.045(3) 0.043(3) 0.016(2) 0.006(2) -0.017(2)
C26 0.026(2) 0.064(3) 0.027(2) 0.007(2) 0.0099(17) -0.009(2)
C27 0.027(2) 0.048(3) 0.035(2) -0.015(2) 0.0083(18) 0.0029(19)
C28 0.025(2) 0.028(2) 0.039(2) -0.0101(19) 0.0093(17) -0.0043(16)
C29 0.0173(18) 0.025(2) 0.0221(19) 0.0022(16) 0.0039(15) 0.0015(15)
C30 0.0219(19) 0.028(2) 0.0256(19) 0.0047(17) 0.0065(15) -0.0008(16)
C31 0.023(2) 0.034(2) 0.024(2) -0.0022(18) 0.0047(16) 0.0037(16)
C32 0.024(2) 0.025(2) 0.039(2) -0.0033(19) 0.0031(18) -0.0044(16)
C33 0.032(2) 0.030(2) 0.044(3) -0.001(2) 0.0160(19) -0.0093(18)
C34 0.027(2) 0.032(2) 0.028(2) -0.0009(18) 0.0122(16) -0.0006(17)

loop_
_atom_type_symbol
_atom_type_description
_atom_type_scat_dispersion_real
_atom_type_scat_dispersion_imag
_atom_type_scat_source
C C 0.0033 0.0016 'International Tables Vol C Tables 4.2.6.8 and 6.1.1.4'
H H 0.0000 0.0000 'International Tables Vol C Tables 4.2.6.8 and 6.1.1.4'
B B 0.0013 0.0007 'International Tables Vol C Tables 4.2.6.8 and 6.1.1.4'
N N 0.0061 0.0033 'International Tables Vol C Tables 4.2.6.8 and 6.1.1.4'
O O 0.0106 0.0060 'International Tables Vol C Tables 4.2.6.8 and 6.1.1.4'
S S 0.1246 0.1234 'International Tables Vol C Tables 4.2.6.8 and 6.1.1.4'

loop_
_geom_angle_atom_site_label_1
_geom_angle_atom_site_label_2
_geom_angle_atom_site_label_3
_geom_angle
_geom_angle_site_symmetry_1
_geom_angle_site_symmetry_3
_geom_angle_publ_flag
S1 N1 H1A 109(3) . . ?
S1 N1 H1B 105(4) . . ?
H1A N1 H1B 135(5) . . ?
N1 S1 C2 104.0(2) . . ?
N1 S1 C9 107.2(2) . 3_656 ?
C2 S1 C9 102.1(2) . 3_656 ?
C3 C2 S1 113.8(3) . . ?
C3 C2 H2A 108.8 . . ?
S1 C2 H2A 108.8 . . ?
C3 C2 H2B 108.8 . . ?
S1 C2 H2B 108.8 . . ?
H2A C2 H2B 107.7 . . ?
O4 C3 C2 108.6(4) . . ?
O4 C3 H3A 110.0 . . ?
C2 C3 H3A 110.0 . . ?
O4 C3 H3B 110.0 . . ?
C2 C3 H3B 110.0 . . ?
H3A C3 H3B 108.4 . . ?
C5 O4 C3 114.2(3) . . ?
O4 C5 C6 114.9(4) . . ?
O4 C5 H5A 108.6 . . ?
C6 C5 H5A 108.6 . . ?
O4 C5 H5B 108.6 . . ?
C6 C5 H5B 108.6 . . ?
H5A C5 H5B 107.5 . . ?
O7 C6 C5 108.1(4) . . ?
O7 C6 H6A 110.1 . . ?
C5 C6 H6A 110.1 . . ?
O7 C6 H6B 110.1 . . ?
C5 C6 H6B 110.1 . . ?
H6A C6 H6B 108.4 . . ?
C8 O7 C6 112.7(3) . . ?
O7 C8 C9 110.4(4) . . ?
O7 C8 H8A 109.6 . . ?
C9 C8 H8A 109.6 . . ?
O7 C8 H8B 109.6 . . ?
C9 C8 H8B 109.6 . . ?
H8A C8 H8B 108.1 . . ?
C8 C9 S1 110.6(4) . 3_656 ?
C8 C9 H9A 109.5 . . ?
S1 C9 H9A 109.5 3_656 . ?
C8 C9 H9B 109.5 . . ?
S1 C9 H9B 109.5 3_656 . ?
H9A C9 H9B 108.1 . . ?
C23 B10 C29 110.2(3) . . ?
C23 B10 C11 108.3(3) . . ?
C29 B10 C11 108.8(3) . . ?
C23 B10 C17 111.0(3) . . ?
C29 B10 C17 109.2(3) . . ?
C11 B10 C17 109.4(3) . . ?
C12 C11 C16 114.3(3) . . ?
C12 C11 B10 123.8(3) . . ?
C16 C11 B10 121.7(3) . . ?
C13 C12 C11 123.4(3) . . ?
C13 C12 H12A 118.3 . . ?
C11 C12 H12A 118.3 . . ?
C12 C13 C14 120.7(4) . . ?
C12 C13 H13A 119.7 . . ?
C14 C13 H13A 119.7 . . ?
C15 C14 C13 118.3(4) . . ?
C15 C14 H14A 120.9 . . ?
C13 C14 H14A 120.9 . . ?
C14 C15 C16 120.4(4) . . ?
C14 C15 H15A 119.8 . . ?
C16 C15 H15A 119.8 . . ?
C15 C16 C11 122.9(4) . . ?
C15 C16 H16A 118.5 . . ?
C11 C16 H16A 118.5 . . ?
C22 C17 C18 115.3(4) . . ?
C22 C17 B10 122.7(3) . . ?
C18 C17 B10 122.0(3) . . ?
C19 C18 C17 122.7(4) . . ?
C19 C18 H18A 118.6 . . ?
C17 C18 H18A 118.6 . . ?
C18 C19 C20 120.1(4) . . ?
C18 C19 H19A 120.0 . . ?
C20 C19 H19A 120.0 . . ?
C21 C20 C19 118.8(4) . . ?
C21 C20 H20A 120.6 . . ?
C19 C20 H20A 120.6 . . ?
C20 C21 C22 120.2(4) . . ?
C20 C21 H21A 119.9 . . ?
C22 C21 H21A 119.9 . . ?
C21 C22 C17 122.9(4) . . ?
C21 C22 H22A 118.5 . . ?
C17 C22 H22A 118.5 . . ?
C24 C23 C28 113.9(3) . . ?
C24 C23 B10 124.6(3) . . ?
C28 C23 B10 121.4(3) . . ?
C25 C24 C23 123.4(4) . . ?
C25 C24 H24A 118.3 . . ?
C23 C24 H24A 118.3 . . ?
C26 C25 C24 120.6(4) . . ?
C26 C25 H25A 119.7 . . ?
C24 C25 H25A 119.7 . . ?
C25 C26 C27 118.5(4) . . ?
C25 C26 H26A 120.8 . . ?
C27 C26 H26A 120.8 . . ?
C26 C27 C28 120.0(4) . . ?
C26 C27 H27A 120.0 . . ?
C28 C27 H27A 120.0 . . ?
C27 C28 C23 123.4(4) . . ?
C27 C28 H28A 118.3 . . ?
C23 C28 H28A 118.3 . . ?
C34 C29 C30 114.5(3) . . ?
C34 C29 B10 123.6(3) . . ?
C30 C29 B10 121.8(3) . . ?
C31 C30 C29 123.3(4) . . ?
C31 C30 H30A 118.3 . . ?
C29 C30 H30A 118.3 . . ?
C32 C31 C30 119.8(4) . . ?
C32 C31 H31A 120.1 . . ?
C30 C31 H31A 120.1 . . ?
C33 C32 C31 118.9(4) . . ?
C33 C32 H32A 120.6 . . ?
C31 C32 H32A 120.6 . . ?
C32 C33 C34 120.4(4) . . ?
C32 C33 H33A 119.8 . . ?
C34 C33 H33A 119.8 . . ?
C33 C34 C29 123.1(4) . . ?
C33 C34 H34A 118.4 . . ?
C29 C34 H34A 118.4 . . ?

loop_
_geom_bond_atom_site_label_1
_geom_bond_atom_site_label_2
_geom_bond_distance
_geom_bond_site_symmetry_2
_geom_bond_publ_flag
N1 S1 1.624(4) . ?
N1 H1A 0.980(3) . ?
N1 H1B 0.980(3) . ?
S1 C2 1.810(5) . ?
S1 C9 1.809(5) 3_656 ?
C2 C3 1.509(7) . ?
C2 H2A 0.9900 . ?
C2 H2B 0.9900 . ?
C3 O4 1.414(5) . ?
C3 H3A 0.9900 . ?
C3 H3B 0.9900 . ?
O4 C5 1.413(6) . ?
C5 C6 1.486(7) . ?
C5 H5A 0.9900 . ?
C5 H5B 0.9900 . ?
C6 O7 1.458(5) . ?
C6 H6A 0.9900 . ?
C6 H6B 0.9900 . ?
O7 C8 1.394(6) . ?
C8 C9 1.515(7) . ?
C8 H8A 0.9900 . ?
C8 H8B 0.9900 . ?
C9 S1 1.809(5) 3_656 ?
C9 H9A 0.9900 . ?
C9 H9B 0.9900 . ?
B10 C23 1.643(5) . ?
B10 C29 1.645(6) . ?
B10 C11 1.655(5) . ?
B10 C17 1.660(5) . ?
C11 C12 1.399(5) . ?
C11 C16 1.410(5) . ?
C12 C13 1.375(6) . ?
C12 H12A 0.9500 . ?
C13 C14 1.387(5) . ?
C13 H13A 0.9500 . ?
C14 C15 1.381(6) . ?
C14 H14A 0.9500 . ?
C15 C16 1.386(5) . ?
C15 H15A 0.9500 . ?
C16 H16A 0.9500 . ?
C17 C22 1.392(6) . ?
C17 C18 1.405(6) . ?
C18 C19 1.386(6) . ?
C18 H18A 0.9500 . ?
C19 C20 1.390(7) . ?
C19 H19A 0.9500 . ?
C20 C21 1.380(7) . ?
C20 H20A 0.9500 . ?
C21 C22 1.390(6) . ?
C21 H21A 0.9500 . ?
C22 H22A 0.9500 . ?
C23 C24 1.395(5) . ?
C23 C28 1.407(5) . ?
C24 C25 1.383(6) . ?
C24 H24A 0.9500 . ?
C25 C26 1.377(7) . ?
C25 H25A 0.9500 . ?
C26 C27 1.377(6) . ?
C26 H26A 0.9500 . ?
C27 C28 1.387(6) . ?
C27 H27A 0.9500 . ?
C28 H28A 0.9500 . ?
C29 C34 1.399(5) . ?
C29 C30 1.401(5) . ?
C30 C31 1.387(6) . ?
C30 H30A 0.9500 . ?
C31 C32 1.387(6) . ?
C31 H31A 0.9500 . ?
C32 C33 1.376(6) . ?
C32 H32A 0.9500 . ?
C33 C34 1.386(6) . ?
C33 H33A 0.9500 . ?
C34 H34A 0.9500 . ?

loop_
_geom_hbond_atom_site_label_D
_geom_hbond_atom_site_label_H
_geom_hbond_atom_site_label_A
_geom_hbond_distance_DH
_geom_hbond_distance_HA
_geom_hbond_distance_DA
_geom_hbond_angle_DHA
_geom_hbond_site_symmetry_A
N1 H1A O4 0.980(3) 2.34(5) 2.971(5) 121(4) .
N1 H1A O7 0.980(3) 2.06(5) 2.972(5) 154(5) .

loop_
_geom_torsion_atom_site_label_1
_geom_torsion_atom_site_label_2
_geom_torsion_atom_site_label_3
_geom_torsion_atom_site_label_4
_geom_torsion
_geom_torsion_site_symmetry_1
_geom_torsion_site_symmetry_2
_geom_torsion_site_symmetry_3
_geom_torsion_site_symmetry_4
_geom_torsion_publ_flag
N1 S1 C2 C3 -26.5(4) . . . . ?
C9 S1 C2 C3 84.9(4) 3_656 . . . ?
S1 C2 C3 O4 -53.7(5) . . . . ?
C2 C3 O4 C5 171.6(4) . . . . ?
C3 O4 C5 C6 -77.4(5) . . . . ?
O4 C5 C6 O7 -55.6(5) . . . . ?
C5 C6 O7 C8 -166.7(4) . . . . ?
C6 O7 C8 C9 -177.4(4) . . . . ?
O7 C8 C9 S1 -63.4(5) . . . 3_656 ?
C23 B10 C11 C12 -21.6(5) . . . . ?
C29 B10 C11 C12 98.2(4) . . . . ?
C17 B10 C11 C12 -142.6(3) . . . . ?
C23 B10 C11 C16 164.2(3) . . . . ?
C29 B10 C11 C16 -76.1(4) . . . . ?
C17 B10 C11 C16 43.1(5) . . . . ?
C16 C11 C12 C13 1.0(6) . . . . ?
B10 C11 C12 C13 -173.7(4) . . . . ?
C11 C12 C13 C14 -0.1(6) . . . . ?
C12 C13 C14 C15 -0.2(6) . . . . ?
C13 C14 C15 C16 -0.5(6) . . . . ?
C14 C15 C16 C11 1.5(6) . . . . ?
C12 C11 C16 C15 -1.6(6) . . . . ?
B10 C11 C16 C15 173.1(4) . . . . ?
C23 B10 C17 C22 108.4(4) . . . . ?
C29 B10 C17 C22 -13.2(5) . . . . ?
C11 B10 C17 C22 -132.2(4) . . . . ?
C23 B10 C17 C18 -71.4(4) . . . . ?
C29 B10 C17 C18 167.0(3) . . . . ?
C11 B10 C17 C18 48.0(4) . . . . ?
C22 C17 C18 C19 -1.5(6) . . . . ?
B10 C17 C18 C19 178.4(3) . . . . ?
C17 C18 C19 C20 0.8(6) . . . . ?
C18 C19 C20 C21 0.4(6) . . . . ?
C19 C20 C21 C22 -0.8(6) . . . . ?
C20 C21 C22 C17 0.0(6) . . . . ?
C18 C17 C22 C21 1.1(5) . . . . ?
B10 C17 C22 C21 -178.7(3) . . . . ?
C29 B10 C23 C24 154.7(4) . . . . ?
C11 B10 C23 C24 -86.4(4) . . . . ?
C17 B10 C23 C24 33.6(5) . . . . ?
C29 B10 C23 C28 -29.1(5) . . . . ?
C11 B10 C23 C28 89.8(4) . . . . ?
C17 B10 C23 C28 -150.1(4) . . . . ?
C28 C23 C24 C25 0.9(6) . . . . ?
B10 C23 C24 C25 177.4(4) . . . . ?
C23 C24 C25 C26 2.3(7) . . . . ?
C24 C25 C26 C27 -3.2(7) . . . . ?
C25 C26 C27 C28 0.9(6) . . . . ?
C26 C27 C28 C23 2.5(6) . . . . ?
C24 C23 C28 C27 -3.3(6) . . . . ?
B10 C23 C28 C27 -179.9(4) . . . . ?
C23 B10 C29 C34 142.0(3) . . . . ?
C11 B10 C29 C34 23.4(5) . . . . ?
C17 B10 C29 C34 -95.9(4) . . . . ?
C23 B10 C29 C30 -41.6(4) . . . . ?
C11 B10 C29 C30 -160.2(3) . . . . ?
C17 B10 C29 C30 80.5(4) . . . . ?
C34 C29 C30 C31 -2.3(5) . . . . ?
B10 C29 C30 C31 -179.0(3) . . . . ?
C29 C30 C31 C32 1.7(6) . . . . ?
C30 C31 C32 C33 0.0(6) . . . . ?
C31 C32 C33 C34 -1.0(6) . . . . ?
C32 C33 C34 C29 0.4(6) . . . . ?
C30 C29 C34 C33 1.2(5) . . . . ?
B10 C29 C34 C33 177.9(4) . . . . ?
